data_4515175
loop_
_publ_author_name
'Li, Guowei'
'Khim, Seunghyun'
'Chang, Celesta S.'
'Fu, Chenguang'
'Nandi, Nabhanila'
'Li, Fan'
'Yang, Qun'
'Blake, Graeme R.'
'Parkin, Stuart'
'Auffermann, Gudrun'
'Sun, Yan'
'Muller, David A.'
'Mackenzie, Andrew P.'
'Felser, Claudia'

_publ_section_title
;
 In Situ Modification of a Delafossite-Type PdCoO<sub>2</sub> Bulk Single
 Crystal for Reversible Hydrogen Sorption and Fast Hydrogen Evolution.
;
_journal_issue 9
_journal_name_full 'ACS energy letters'
_journal_page_first 2185
_journal_page_last 2191
_journal_paper_doi 10.1021/acsenergylett.9b01527
_journal_volume 4
_journal_year 2019
_chemical_formula_sum 'Co O2 Pd'
_chemical_formula_weight 197.33
_space_group_crystal_system trigonal
_space_group_IT_number 166
_space_group_name_Hall '-R 3 2"'
_space_group_name_H-M_alt 'R -3 m :H'
_symmetry_space_group_name_Hall '-R 3 2"'
_symmetry_space_group_name_H-M 'R -3 m :H'
_audit_creation_method SHELXL-2016/6
_cell_angle_alpha 90
_cell_angle_beta 90
_cell_angle_gamma 120
_cell_formula_units_Z 1
_cell_length_a 2.845(3)
_cell_length_b 2.845(3)
_cell_length_c 17.880(16)
_cell_measurement_reflns_used 360
_cell_measurement_temperature 295(2)
_cell_measurement_theta_max 80.556
_cell_measurement_theta_min 6.837
_cell_volume 125.3(2)
_computing_structure_refinement 'SHELXL-2016/6 (Sheldrick, 2016)'
_diffrn_ambient_temperature 295(2)
_diffrn_measured_fraction_theta_full 0.977
_diffrn_measured_fraction_theta_max 0.879
_diffrn_measurement_device_type 'Bruker D8 Venture; Photon100 area detector'
_diffrn_measurement_method 'phi and omega scans'
_diffrn_radiation_type MoK\a
_diffrn_radiation_wavelength 0.71073
_diffrn_reflns_av_R_equivalents 0.0300
_diffrn_reflns_av_unetI/netI 0.0286
_diffrn_reflns_Laue_measured_fraction_full 0.977
_diffrn_reflns_Laue_measured_fraction_max 0.879
_diffrn_reflns_limit_h_max 5
_diffrn_reflns_limit_h_min -4
_diffrn_reflns_limit_k_max 4
_diffrn_reflns_limit_k_min -3
_diffrn_reflns_limit_l_max 31
_diffrn_reflns_limit_l_min -31
_diffrn_reflns_number 389
_diffrn_reflns_point_group_measured_fraction_full 0.977
_diffrn_reflns_point_group_measured_fraction_max 0.879
_diffrn_reflns_theta_full 25.242
_diffrn_reflns_theta_max 40.276
_diffrn_reflns_theta_min 3.418
_exptl_absorpt_coefficient_mu 6.731
_exptl_absorpt_correction_T_max 0.2795
_exptl_absorpt_correction_T_min 0.1637
_exptl_absorpt_correction_type multi-scan
_exptl_absorpt_process_details 'SAD2ABS-2014/4 - Bruker AXS area detector scaling and absorption correction'
_exptl_crystal_colour black
_exptl_crystal_density_diffrn 2.615
_exptl_crystal_description prism
_exptl_crystal_F_000 89
_exptl_crystal_size_max 0.100
_exptl_crystal_size_mid 0.080
_exptl_crystal_size_min 0.050
_refine_diff_density_max 1.806
_refine_diff_density_min -1.937
_refine_diff_density_rms 0.635
_refine_ls_extinction_coef 0.027(5)
_refine_ls_extinction_expression Fc^*^=kFc[1+0.001xFc^2^\l^3^/sin(2\q)]^-1/4^
_refine_ls_extinction_method 'SHELXL-2016/6 (Sheldrick 2016)'
_refine_ls_goodness_of_fit_ref 1.299
_refine_ls_hydrogen_treatment undef
_refine_ls_matrix_type full
_refine_ls_number_parameters 9
_refine_ls_number_reflns 116
_refine_ls_number_restraints 0
_refine_ls_restrained_S_all 1.299
_refine_ls_R_factor_all 0.0297
_refine_ls_R_factor_gt 0.0297
_refine_ls_shift/su_max 0.000
_refine_ls_shift/su_mean 0.000
_refine_ls_structure_factor_coef Fsqd
_refine_ls_weighting_details 'w=1/[\s^2^(Fo^2^)+(0.0456P)^2^] where P=(Fo^2^+2Fc^2^)/3'
_refine_ls_weighting_scheme calc
_refine_ls_wR_factor_gt 0.0709
_refine_ls_wR_factor_ref 0.0709
_reflns_Friedel_coverage 0.000
_reflns_number_gt 116
_reflns_number_total 116
_reflns_threshold_expression 'I > 2\s(I)'
_cod_data_source_file nz9b01527_si_002.cif
_cod_data_source_block R-3m
_cod_original_cell_volume 125.3(3)
_cod_database_code 4515175
_shelx_shelxl_version_number 2016/6
_shelx_space_group_comment
;
The symmetry employed for this shelxl refinement is uniquely defined
by the following loop, which should always be used as a source of
symmetry information in preference to the above space-group names.
They are only intended as comments.
;
_shelx_estimated_absorpt_t_min 0.553
_shelx_estimated_absorpt_t_max 0.730

loop_
_space_group_symop_operation_xyz
'x, y, z'
'-y, x-y, z'
'-x+y, -x, z'
'y, x, -z'
'x-y, -y, -z'
'-x, -x+y, -z'
'x+2/3, y+1/3, z+1/3'
'-y+2/3, x-y+1/3, z+1/3'
'-x+y+2/3, -x+1/3, z+1/3'
'y+2/3, x+1/3, -z+1/3'
'x-y+2/3, -y+1/3, -z+1/3'
'-x+2/3, -x+y+1/3, -z+1/3'
'x+1/3, y+2/3, z+2/3'
'-y+1/3, x-y+2/3, z+2/3'
'-x+y+1/3, -x+2/3, z+2/3'
'y+1/3, x+2/3, -z+2/3'
'x-y+1/3, -y+2/3, -z+2/3'
'-x+1/3, -x+y+2/3, -z+2/3'
'-x, -y, -z'
'y, -x+y, -z'
'x-y, x, -z'
'-y, -x, z'
'-x+y, y, z'
'x, x-y, z'
'-x+2/3, -y+1/3, -z+1/3'
'y+2/3, -x+y+1/3, -z+1/3'
'x-y+2/3, x+1/3, -z+1/3'
'-y+2/3, -x+1/3, z+1/3'
'-x+y+2/3, y+1/3, z+1/3'
'x+2/3, x-y+1/3, z+1/3'
'-x+1/3, -y+2/3, -z+2/3'
'y+1/3, -x+y+2/3, -z+2/3'
'x-y+1/3, x+2/3, -z+2/3'
'-y+1/3, -x+2/3, z+2/3'
'-x+y+1/3, y+2/3, z+2/3'
'x+1/3, x-y+2/3, z+2/3'

loop_
_atom_site_label
_atom_site_type_symbol
_atom_site_fract_x
_atom_site_fract_y
_atom_site_fract_z
_atom_site_U_iso_or_equiv
_atom_site_adp_type
_atom_site_occupancy
_atom_site_site_symmetry_order
_atom_site_calc_flag
_atom_site_refinement_flags_posn
_atom_site_refinement_flags_adp
_atom_site_refinement_flags_occupancy
Pd1 Pd 0.000000 0.000000 0.000000 0.0052(2) Uani 1 12 d S T P
Co2 Co 0.333333 -0.333333 0.166667 0.0042(3) Uani 1 12 d S T P
O3 O 0.000000 0.000000 0.11215(16) 0.0054(6) Uani 1 6 d S T P

loop_
_atom_site_aniso_label
_atom_site_aniso_U_11
_atom_site_aniso_U_22
_atom_site_aniso_U_33
_atom_site_aniso_U_23
_atom_site_aniso_U_13
_atom_site_aniso_U_12
Pd1 0.0063(3) 0.0063(3) 0.0030(3) 0.000 0.000 0.00315(15)
Co2 0.0049(4) 0.0049(4) 0.0028(4) 0.000 0.000 0.0025(2)
O3 0.0064(9) 0.0064(9) 0.0034(9) 0.000 0.000 0.0032(5)

loop_
_atom_type_symbol
_atom_type_description
_atom_type_scat_dispersion_real
_atom_type_scat_dispersion_imag
_atom_type_scat_source
O O 0.0106 0.0060 'International Tables Vol C Tables 4.2.6.8 and 6.1.1.4'
Co Co 0.3494 0.9721 'International Tables Vol C Tables 4.2.6.8 and 6.1.1.4'
Pd Pd -0.9988 1.0072 'International Tables Vol C Tables 4.2.6.8 and 6.1.1.4'

loop_
_geom_angle_atom_site_label_1
_geom_angle_atom_site_label_2
_geom_angle_atom_site_label_3
_geom_angle
_geom_angle_site_symmetry_1
_geom_angle_site_symmetry_3
O3 Pd1 O3 180.0 . 19
O3 Pd1 Pd1 90.0 . 1_445
O3 Pd1 Pd1 90.0 19 1_445
O3 Pd1 Pd1 90.0 . 1_665
O3 Pd1 Pd1 90.0 19 1_665
Pd1 Pd1 Pd1 180.0 1_445 1_665
O3 Pd1 Pd1 90.0 . 1_545
O3 Pd1 Pd1 90.0 19 1_545
Pd1 Pd1 Pd1 60.0 1_445 1_545
Pd1 Pd1 Pd1 120.0 1_665 1_545
O3 Pd1 Pd1 90.0 . 1_655
O3 Pd1 Pd1 90.0 19 1_655
Pd1 Pd1 Pd1 120.0 1_445 1_655
Pd1 Pd1 Pd1 60.0 1_665 1_655
Pd1 Pd1 Pd1 60.0 1_545 1_655
O3 Pd1 Pd1 90.0 . 1_565
O3 Pd1 Pd1 90.0 19 1_565
Pd1 Pd1 Pd1 120.0 1_445 1_565
Pd1 Pd1 Pd1 60.0 1_665 1_565
Pd1 Pd1 Pd1 180.0 1_545 1_565
Pd1 Pd1 Pd1 120.0 1_655 1_565
O3 Pd1 Pd1 90.0 . 1_455
O3 Pd1 Pd1 90.0 19 1_455
Pd1 Pd1 Pd1 60.0 1_445 1_455
Pd1 Pd1 Pd1 120.0 1_665 1_455
Pd1 Pd1 Pd1 120.0 1_545 1_455
Pd1 Pd1 Pd1 180.0 1_655 1_455
Pd1 Pd1 Pd1 60.0 1_565 1_455
O3 Co2 O3 96.28(11) 1_545 1_655
O3 Co2 O3 96.28(10) 1_545 .
O3 Co2 O3 96.28(11) 1_655 .
O3 Co2 O3 83.72(11) 1_545 25_545
O3 Co2 O3 83.72(11) 1_655 25_545
O3 Co2 O3 180.0 . 25_545
O3 Co2 O3 180.0 1_545 25
O3 Co2 O3 83.72(11) 1_655 25
O3 Co2 O3 83.72(11) . 25
O3 Co2 O3 96.27(11) 25_545 25
O3 Co2 O3 83.72(11) 1_545 25_445
O3 Co2 O3 180.0 1_655 25_445
O3 Co2 O3 83.72(11) . 25_445
O3 Co2 O3 96.27(11) 25_545 25_445
O3 Co2 O3 96.27(11) 25 25_445
O3 Co2 Co2 90.0 1_545 25_645
O3 Co2 Co2 41.86(5) 1_655 25_645
O3 Co2 Co2 138.14(5) . 25_645
O3 Co2 Co2 41.86(5) 25_545 25_645
O3 Co2 Co2 90.0 25 25_645
O3 Co2 Co2 138.14(5) 25_445 25_645
O3 Co2 Co2 138.14(5) 1_545 1_565
O3 Co2 Co2 90.0 1_655 1_565
O3 Co2 Co2 41.86(5) . 1_565
O3 Co2 Co2 138.14(5) 25_545 1_565
O3 Co2 Co2 41.86(5) 25 1_565
O3 Co2 Co2 90.0 25_445 1_565
Co2 Co2 Co2 120.0 25_645 1_565
O3 Co2 Co2 90.0 1_545 1_455
O3 Co2 Co2 138.14(5) 1_655 1_455
O3 Co2 Co2 41.86(5) . 1_455
O3 Co2 Co2 138.14(5) 25_545 1_455
O3 Co2 Co2 90.0 25 1_455
O3 Co2 Co2 41.86(5) 25_445 1_455
Co2 Co2 Co2 180.0 25_645 1_455
Co2 Co2 Co2 60.0 1_565 1_455
O3 Co2 Co2 41.86(5) 1_545 1_445
O3 Co2 Co2 138.14(5) 1_655 1_445
O3 Co2 Co2 90.0 . 1_445
O3 Co2 Co2 90.0 25_545 1_445
O3 Co2 Co2 138.14(5) 25 1_445
O3 Co2 Co2 41.86(5) 25_445 1_445
Co2 Co2 Co2 120.0 25_645 1_445
Co2 Co2 Co2 120.0 1_565 1_445
Co2 Co2 Co2 60.0 1_455 1_445
O3 Co2 Co2 138.14(5) 1_545 25_655
O3 Co2 Co2 41.86(5) 1_655 25_655
O3 Co2 Co2 90.0 . 25_655
O3 Co2 Co2 90.0 25_545 25_655
O3 Co2 Co2 41.86(5) 25 25_655
O3 Co2 Co2 138.14(5) 25_445 25_655
Co2 Co2 Co2 60.0 25_645 25_655
Co2 Co2 Co2 60.0 1_565 25_655
Co2 Co2 Co2 120.0 1_455 25_655
Co2 Co2 Co2 180.0 1_445 25_655
O3 Co2 Co2 41.86(5) 1_545 1_545
O3 Co2 Co2 90.0 1_655 1_545
O3 Co2 Co2 138.14(5) . 1_545
O3 Co2 Co2 41.86(5) 25_545 1_545
O3 Co2 Co2 138.14(5) 25 1_545
O3 Co2 Co2 90.0 25_445 1_545
Co2 Co2 Co2 60.0 25_645 1_545
Co2 Co2 Co2 180.0 1_565 1_545
Co2 Co2 Co2 120.0 1_455 1_545
Co2 Co2 Co2 60.000(1) 1_445 1_545
Co2 Co2 Co2 120.0 25_655 1_545
Co2 O3 Co2 96.28(11) 1_565 1_455
Co2 O3 Co2 96.28(11) 1_565 .
Co2 O3 Co2 96.28(11) 1_455 .
Co2 O3 Pd1 120.69(8) 1_565 .
Co2 O3 Pd1 120.69(8) 1_455 .
Co2 O3 Pd1 120.69(8) . .

loop_
_geom_bond_atom_site_label_1
_geom_bond_atom_site_label_2
_geom_bond_distance
_geom_bond_site_symmetry_2
Pd1 O3 2.005(3) .
Pd1 O3 2.005(3) 19
Pd1 Pd1 2.845(3) 1_445
Pd1 Pd1 2.845(3) 1_665
Pd1 Pd1 2.845(3) 1_545
Pd1 Pd1 2.845(3) 1_655
Pd1 Pd1 2.845(3) 1_565
Pd1 Pd1 2.845(3) 1_455
Co2 O3 1.910(2) 1_545
Co2 O3 1.910(2) 1_655
Co2 O3 1.910(2) .
Co2 O3 1.910(2) 25_545
Co2 O3 1.910(2) 25
Co2 O3 1.910(2) 25_445
Co2 Co2 2.845(3) 25_645
Co2 Co2 2.845(3) 1_565
Co2 Co2 2.845(3) 1_455
Co2 Co2 2.845(3) 1_445
Co2 Co2 2.845(3) 25_655
Co2 Co2 2.845(3) 1_545
